data_4324307
loop_
_publ_author_name
'Maximilian N. Kopylovich'
'Kamran T. Mahmudov'
'M. F\'atima C. Guedes da Silva'
'Pawe\/l J. Figiel'
'Yauhen Yu. Karabach'
'Maxim L. Kuznetsov'
'Konstantin V. Luzyanin'
'Armando J. L. Pombeiro'

_publ_section_title
;
 Ortho-Hydroxyphenylhydrazo-\b-Diketones: Tautomery, Coordination Ability,
 and Catalytic Activity of Their Copper(II) Complexes toward Oxidation of
 Cyclohexane and Benzylic Alcohols
;
_journal_name_full 'Inorganic Chemistry'
_journal_page_first 918
_journal_page_last 931
_journal_paper_doi 10.1021/ic101516k
_journal_volume 50
_journal_year 2011
_chemical_formula_moiety 'C12 H14 N2 O4'
_chemical_formula_sum 'C12 H14 N2 O4'
_chemical_formula_weight 250.25
_chemical_name_systematic
;
 ?
;
_space_group_IT_number 14
_symmetry_cell_setting monoclinic
_symmetry_space_group_name_Hall '-P 2yn'
_symmetry_space_group_name_H-M 'P 1 21/n 1'
_atom_sites_solution_hydrogens geom
_atom_sites_solution_primary direct
_atom_sites_solution_secondary difmap
_audit_creation_method SHELXL-97
_cell_angle_alpha 90.00
_cell_angle_beta 90.58(5)
_cell_angle_gamma 90.00
_cell_formula_units_Z 4
_cell_length_a 5.226(5)
_cell_length_b 19.818(6)
_cell_length_c 11.622(8)
_cell_measurement_reflns_used 2081
_cell_measurement_temperature 150(2)
_cell_measurement_theta_max 26.08
_cell_measurement_theta_min 2.70
_cell_volume 1203.6(15)
_computing_cell_refinement 'Bruker SAINT'
_computing_data_collection 'Bruker APEX2'
_computing_data_reduction 'Bruker SAINT'
_computing_molecular_graphics 'Bruker SHELXTL'
_computing_publication_material 'Bruker SHELXTL'
_computing_structure_refinement 'SHELXL-97 (Sheldrick, 2008)'
_computing_structure_solution 'SHELXS-97 (Sheldrick, 2008)'
_diffrn_ambient_temperature 150(2)
_diffrn_measured_fraction_theta_full 0.999
_diffrn_measured_fraction_theta_max 0.999
_diffrn_measurement_device_type 'Bruker APEX-II CCD'
_diffrn_measurement_method '\f and \w scans'
_diffrn_radiation_monochromator graphite
_diffrn_radiation_source 'fine-focus sealed tube'
_diffrn_radiation_type MoK\a
_diffrn_radiation_wavelength 0.71069
_diffrn_reflns_av_R_equivalents 0.0502
_diffrn_reflns_av_sigmaI/netI 0.0441
_diffrn_reflns_limit_h_max 6
_diffrn_reflns_limit_h_min -6
_diffrn_reflns_limit_k_max 23
_diffrn_reflns_limit_k_min -23
_diffrn_reflns_limit_l_max 14
_diffrn_reflns_limit_l_min -13
_diffrn_reflns_number 10276
_diffrn_reflns_theta_full 25.35
_diffrn_reflns_theta_max 25.35
_diffrn_reflns_theta_min 3.51
_exptl_absorpt_coefficient_mu 0.105
_exptl_absorpt_correction_T_max 0.9897
_exptl_absorpt_correction_T_min 0.9582
_exptl_absorpt_correction_type multi-scan
_exptl_absorpt_process_details sadabs
_exptl_crystal_colour yellow
_exptl_crystal_density_diffrn 1.381
_exptl_crystal_description prism
_exptl_crystal_F_000 528
_exptl_crystal_size_max 0.41
_exptl_crystal_size_mid 0.23
_exptl_crystal_size_min 0.08
_refine_diff_density_max 0.296
_refine_diff_density_min -0.172
_refine_diff_density_rms 0.047
_refine_ls_extinction_method none
_refine_ls_goodness_of_fit_ref 1.042
_refine_ls_hydrogen_treatment constr
_refine_ls_matrix_type full
_refine_ls_number_parameters 165
_refine_ls_number_reflns 2208
_refine_ls_number_restraints 0
_refine_ls_restrained_S_all 1.042
_refine_ls_R_factor_all 0.0851
_refine_ls_R_factor_gt 0.0495
_refine_ls_shift/su_max 0.003
_refine_ls_shift/su_mean 0.000
_refine_ls_structure_factor_coef Fsqd
_refine_ls_weighting_details 'calc w=1/[\s^2^(Fo^2^)+(0.0462P)^2^+0.7610P] where P=(Fo^2^+2Fc^2^)/3'
_refine_ls_weighting_scheme calc
_refine_ls_wR_factor_gt 0.1079
_refine_ls_wR_factor_ref 0.1249
_reflns_number_gt 1489
_reflns_number_total 2208
_reflns_threshold_expression >2sigma(I)
_cod_data_source_file ic101516k_si_002_01.cif
_cod_data_source_block Compound4_150K
_cod_database_code 4324307

loop_
_symmetry_equiv_pos_as_xyz
'x, y, z'
'-x+1/2, y+1/2, -z+1/2'
'-x, -y, -z'
'x-1/2, -y-1/2, z-1/2'

loop_
_atom_site_label
_atom_site_type_symbol
_atom_site_fract_x
_atom_site_fract_y
_atom_site_fract_z
_atom_site_U_iso_or_equiv
_atom_site_adp_type
_atom_site_occupancy
_atom_site_symmetry_multiplicity
_atom_site_calc_flag
_atom_site_refinement_flags
C1 C 1.1429(6) 0.12702(14) 0.6676(2) 0.0406(7) Uani 1 1 d .
H1A H 1.2759 0.1151 0.7240 0.061 Uiso 1 1 calc R
H1B H 1.1644 0.0997 0.5980 0.061 Uiso 1 1 calc R
H1C H 0.9740 0.1183 0.7003 0.061 Uiso 1 1 calc R
C2 C 1.1648(4) 0.19981(13) 0.63777(19) 0.0280(6) Uani 1 1 d .
C3 C 0.9769(4) 0.22966(13) 0.55757(18) 0.0261(6) Uani 1 1 d .
C4 C 0.9617(4) 0.30129(13) 0.52740(19) 0.0292(6) Uani 1 1 d .
C5 C 1.1252(6) 0.41100(14) 0.5487(2) 0.0459(8) Uani 1 1 d .
H5A H 1.2012 0.4381 0.6120 0.055 Uiso 1 1 calc R
H5B H 0.9450 0.4253 0.5382 0.055 Uiso 1 1 calc R
C6 C 1.2679(7) 0.42360(17) 0.4412(3) 0.0661(10) Uani 1 1 d .
H6A H 1.4418 0.4055 0.4491 0.099 Uiso 1 1 calc R
H6B H 1.2761 0.4723 0.4268 0.099 Uiso 1 1 calc R
H6C H 1.1802 0.4013 0.3767 0.099 Uiso 1 1 calc R
C11 C 0.4880(4) 0.15243(13) 0.38811(19) 0.0269(6) Uani 1 1 d .
C12 C 0.2815(4) 0.17590(13) 0.32208(19) 0.0263(6) Uani 1 1 d .
C13 C 0.1172(5) 0.12983(14) 0.2726(2) 0.0322(6) Uani 1 1 d .
H13 H -0.0242 0.1450 0.2276 0.039 Uiso 1 1 calc R
C14 C 0.1573(5) 0.06159(14) 0.2881(2) 0.0378(7) Uani 1 1 d .
H14 H 0.0411 0.0302 0.2545 0.045 Uiso 1 1 calc R
C15 C 0.3633(5) 0.03812(14) 0.3516(2) 0.0392(7) Uani 1 1 d .
H15 H 0.3903 -0.0090 0.3611 0.047 Uiso 1 1 calc R
C16 C 0.5292(5) 0.08393(13) 0.4011(2) 0.0334(6) Uani 1 1 d .
H16 H 0.6727 0.0684 0.4443 0.040 Uiso 1 1 calc R
N1 N 0.8222(4) 0.18455(11) 0.51191(15) 0.0263(5) Uani 1 1 d .
N2 N 0.6449(4) 0.20176(11) 0.43741(15) 0.0282(5) Uani 1 1 d .
H2 H 0.6245 0.2444 0.4184 0.034 Uiso 1 1 calc R
O1 O 1.3376(3) 0.23430(10) 0.67928(15) 0.0406(5) Uani 1 1 d .
O2 O 0.8034(3) 0.32424(9) 0.46061(15) 0.0385(5) Uani 1 1 d .
O3 O 1.1333(4) 0.34042(9) 0.57896(15) 0.0398(5) Uani 1 1 d .
O10 O 0.2545(3) 0.24381(9) 0.31334(13) 0.0303(4) Uani 1 1 d .
H10 H 0.1049 0.2574 0.2739 0.045 Uiso 1 1 d .

loop_
_atom_site_aniso_label
_atom_site_aniso_U_11
_atom_site_aniso_U_22
_atom_site_aniso_U_33
_atom_site_aniso_U_23
_atom_site_aniso_U_13
_atom_site_aniso_U_12
C1 0.0419(17) 0.0463(17) 0.0332(15) 0.0055(13) -0.0153(12) 0.0034(14)
C2 0.0148(12) 0.0522(17) 0.0170(12) -0.0010(11) -0.0025(9) 0.0043(12)
C3 0.0204(12) 0.0402(15) 0.0177(12) -0.0017(10) -0.0007(9) 0.0027(11)
C4 0.0194(13) 0.0466(17) 0.0214(12) -0.0063(11) -0.0036(10) 0.0052(12)
C5 0.0447(18) 0.0394(17) 0.0531(18) -0.0012(14) -0.0181(14) 0.0044(14)
C6 0.049(2) 0.047(2) 0.102(3) 0.0204(19) 0.011(2) 0.0067(16)
C11 0.0160(12) 0.0462(16) 0.0186(12) -0.0039(11) -0.0014(9) -0.0002(11)
C12 0.0186(12) 0.0400(16) 0.0204(12) -0.0022(11) 0.0014(9) 0.0004(11)
C13 0.0198(13) 0.0479(17) 0.0290(13) -0.0049(12) -0.0050(10) 0.0018(12)
C14 0.0281(14) 0.0478(18) 0.0372(15) -0.0095(13) -0.0049(11) -0.0051(13)
C15 0.0358(16) 0.0399(16) 0.0417(16) -0.0012(13) -0.0034(12) 0.0020(13)
C16 0.0253(14) 0.0480(17) 0.0268(13) 0.0020(12) -0.0044(10) 0.0053(12)
N1 0.0170(10) 0.0472(13) 0.0148(10) -0.0003(9) -0.0017(8) 0.0043(9)
N2 0.0210(11) 0.0430(13) 0.0206(10) 0.0012(9) -0.0067(8) 0.0036(9)
O1 0.0264(10) 0.0555(13) 0.0395(10) 0.0041(9) -0.0161(8) -0.0021(9)
O2 0.0314(10) 0.0440(12) 0.0398(11) 0.0001(9) -0.0143(8) 0.0073(9)
O3 0.0418(12) 0.0345(11) 0.0426(11) -0.0016(8) -0.0192(9) 0.0006(9)
O10 0.0200(9) 0.0429(11) 0.0277(9) 0.0004(8) -0.0079(7) 0.0011(8)

loop_
_atom_type_symbol
_atom_type_description
_atom_type_scat_dispersion_real
_atom_type_scat_dispersion_imag
_atom_type_scat_source
C C 0.0033 0.0016 'International Tables Vol C Tables 4.2.6.8 and 6.1.1.4'
H H 0.0000 0.0000 'International Tables Vol C Tables 4.2.6.8 and 6.1.1.4'
N N 0.0061 0.0033 'International Tables Vol C Tables 4.2.6.8 and 6.1.1.4'
O O 0.0106 0.0060 'International Tables Vol C Tables 4.2.6.8 and 6.1.1.4'

loop_
_geom_angle_atom_site_label_1
_geom_angle_atom_site_label_2
_geom_angle_atom_site_label_3
_geom_angle
C2 C1 H1A 109.5
C2 C1 H1B 109.5
H1A C1 H1B 109.5
C2 C1 H1C 109.5
H1A C1 H1C 109.5
H1B C1 H1C 109.5
O1 C2 C3 120.6(2)
O1 C2 C1 120.4(2)
C3 C2 C1 119.0(2)
N1 C3 C4 122.1(2)
N1 C3 C2 112.7(2)
C4 C3 C2 125.2(2)
O2 C4 O3 121.5(3)
O2 C4 C3 123.4(2)
O3 C4 C3 115.1(2)
O3 C5 C6 110.8(2)
O3 C5 H5A 109.5
C6 C5 H5A 109.5
O3 C5 H5B 109.5
C6 C5 H5B 109.5
H5A C5 H5B 108.1
C5 C6 H6A 109.5
C5 C6 H6B 109.5
H6A C6 H6B 109.5
C5 C6 H6C 109.5
H6A C6 H6C 109.5
H6B C6 H6C 109.5
C16 C11 N2 123.6(2)
C16 C11 C12 120.4(2)
N2 C11 C12 116.1(2)
O10 C12 C13 124.2(2)
O10 C12 C11 116.8(2)
C13 C12 C11 119.0(2)
C12 C13 C14 120.1(2)
C12 C13 H13 119.9
C14 C13 H13 119.9
C15 C14 C13 121.1(2)
C15 C14 H14 119.4
C13 C14 H14 119.4
C16 C15 C14 119.1(3)
C16 C15 H15 120.5
C14 C15 H15 120.5
C15 C16 C11 120.3(2)
C15 C16 H16 119.8
C11 C16 H16 119.8
N2 N1 C3 121.3(2)
N1 N2 C11 119.9(2)
N1 N2 H2 120.0
C11 N2 H2 120.0
C4 O3 C5 116.1(2)
C12 O10 H10 113.91

loop_
_geom_bond_atom_site_label_1
_geom_bond_atom_site_label_2
_geom_bond_distance
C1 C2 1.488(4)
C1 H1A 0.9800
C1 H1B 0.9800
C1 H1C 0.9800
C2 O1 1.227(3)
C2 C3 1.471(3)
C3 N1 1.314(3)
C3 C4 1.464(4)
C4 O2 1.217(3)
C4 O3 1.324(3)
C5 O3 1.443(4)
C5 C6 1.483(5)
C5 H5A 0.9900
C5 H5B 0.9900
C6 H6A 0.9800
C6 H6B 0.9800
C6 H6C 0.9800
C11 C16 1.383(4)
C11 N2 1.395(3)
C11 C12 1.397(3)
C12 O10 1.357(3)
C12 C13 1.376(4)
C13 C14 1.380(4)
C13 H13 0.9500
C14 C15 1.380(4)
C14 H14 0.9500
C15 C16 1.377(4)
C15 H15 0.9500
C16 H16 0.9500
N1 N2 1.307(3)
N2 H2 0.8800
O10 H10 0.9417

loop_
_geom_torsion_atom_site_label_1
_geom_torsion_atom_site_label_2
_geom_torsion_atom_site_label_3
_geom_torsion_atom_site_label_4
_geom_torsion
O1 C2 C3 N1 173.2(2)
C1 C2 C3 N1 -6.6(3)
O1 C2 C3 C4 -5.3(4)
C1 C2 C3 C4 174.9(2)
N1 C3 C4 O2 1.6(4)
C2 C3 C4 O2 180.0(2)
N1 C3 C4 O3 -178.9(2)
C2 C3 C4 O3 -0.4(3)
C16 C11 C12 O10 -179.9(2)
N2 C11 C12 O10 -0.3(3)
C16 C11 C12 C13 1.5(3)
N2 C11 C12 C13 -179.0(2)
O10 C12 C13 C14 -178.7(2)
C11 C12 C13 C14 -0.1(4)
C12 C13 C14 C15 -1.0(4)
C13 C14 C15 C16 0.7(4)
C14 C15 C16 C11 0.7(4)
N2 C11 C16 C15 178.8(2)
C12 C11 C16 C15 -1.7(4)
C4 C3 N1 N2 -0.5(3)
C2 C3 N1 N2 -179.08(19)
C3 N1 N2 C11 178.3(2)
C16 C11 N2 N1 -9.1(3)
C12 C11 N2 N1 171.4(2)
O2 C4 O3 C5 -1.6(3)
C3 C4 O3 C5 178.8(2)
C6 C5 O3 C4 -83.5(3)

loop_
_cod_related_entry_id
_cod_related_entry_database
_cod_related_entry_code
1 ChemSpider 4570081
